data_4513111
loop_
_publ_author_name
'Ravat, Prince'
'SeethaLekshmi, Sunil'
'Biswas, Sharmita Nandy'
'Nandy, Purnendu'
'Varughese, Sunil'

_publ_section_title
;
 Equivalence of Ethylene and Azo-Bridges in the Modular Design of
 Molecular Complexes: Role of Weak Interactions
;
_journal_issue 5
_journal_name_full 'Crystal Growth &amp; Design'
_journal_page_first 2389
_journal_paper_doi 10.1021/acs.cgd.5b00183
_journal_volume 15
_journal_year 2015
_chemical_formula_moiety 'C10 H8 N4, 2(C7 H6 O3)'
_chemical_formula_sum 'C24 H20 N4 O6'
_chemical_formula_weight 460.44
_chemical_name_systematic
;
 ?
;
_space_group_IT_number 14
_symmetry_cell_setting monoclinic
_symmetry_space_group_name_Hall '-P 2ybc'
_symmetry_space_group_name_H-M 'P 1 21/c 1'
_atom_sites_solution_hydrogens geom
_atom_sites_solution_primary direct
_atom_sites_solution_secondary difmap
_audit_creation_method SHELXL-97
_cell_angle_alpha 90.00
_cell_angle_beta 103.444(6)
_cell_angle_gamma 90.00
_cell_formula_units_Z 2
_cell_length_a 8.6756(14)
_cell_length_b 6.7322(11)
_cell_length_c 19.923(3)
_cell_measurement_temperature 293(2)
_cell_volume 1131.7(3)
_computing_cell_refinement SMART
_computing_data_collection SMART
_computing_data_reduction SAINTPLUS
_computing_structure_refinement 'SHELXL-97 (Sheldrick, 1997)'
_diffrn_ambient_temperature 293(2)
_diffrn_measured_fraction_theta_full 0.996
_diffrn_measured_fraction_theta_max 0.996
_diffrn_measurement_device_type 'Bruker APEX CCD-Area detector'
_diffrn_measurement_method SMART
_diffrn_radiation_monochromator graphite
_diffrn_radiation_source 'fine-focus sealed tube'
_diffrn_radiation_type MoK\a
_diffrn_radiation_wavelength 0.71073
_diffrn_reflns_av_R_equivalents 0.0445
_diffrn_reflns_av_sigmaI/netI 0.0316
_diffrn_reflns_limit_h_max 7
_diffrn_reflns_limit_h_min -10
_diffrn_reflns_limit_k_max 8
_diffrn_reflns_limit_k_min -8
_diffrn_reflns_limit_l_max 23
_diffrn_reflns_limit_l_min -20
_diffrn_reflns_number 5379
_diffrn_reflns_theta_full 25.04
_diffrn_reflns_theta_max 25.04
_diffrn_reflns_theta_min 2.10
_exptl_absorpt_coefficient_mu 0.099
_exptl_absorpt_correction_type none
_exptl_crystal_colour Orange
_exptl_crystal_density_diffrn 1.351
_exptl_crystal_density_method 'not measured'
_exptl_crystal_description Block
_exptl_crystal_F_000 480
_exptl_crystal_size_max 0.28
_exptl_crystal_size_mid 0.26
_exptl_crystal_size_min 0.24
_refine_diff_density_max 0.595
_refine_diff_density_min -0.256
_refine_diff_density_rms 0.076
_refine_ls_extinction_coef 0.020(6)
_refine_ls_extinction_expression Fc^*^=kFc[1+0.001xFc^2^\l^3^/sin(2\q)]^-1/4^
_refine_ls_extinction_method SHELXL
_refine_ls_goodness_of_fit_ref 1.318
_refine_ls_hydrogen_treatment none
_refine_ls_matrix_type full
_refine_ls_number_parameters 155
_refine_ls_number_reflns 1981
_refine_ls_number_restraints 0
_refine_ls_restrained_S_all 1.318
_refine_ls_R_factor_all 0.0841
_refine_ls_R_factor_gt 0.0723
_refine_ls_shift/su_max 0.006
_refine_ls_shift/su_mean 0.001
_refine_ls_structure_factor_coef Fsqd
_refine_ls_weighting_details 'calc w=1/[\s^2^(Fo^2^)+(0.1000P)^2^+0.0000P] where P=(Fo^2^+2Fc^2^)/3'
_refine_ls_weighting_scheme calc
_refine_ls_wR_factor_gt 0.1879
_refine_ls_wR_factor_ref 0.1981
_reflns_number_gt 1516
_reflns_number_total 1981
_reflns_threshold_expression >2sigma(I)
_cod_data_source_file cg5b00183_si_006.cif
_cod_data_source_block shelxl
_cod_original_sg_symbol_H-M P21/c
_cod_database_code 4513111

loop_
_symmetry_equiv_pos_as_xyz
'x, y, z'
'-x, y+1/2, -z+1/2'
'-x, -y, -z'
'x, -y-1/2, z-1/2'

loop_
_atom_site_label
_atom_site_type_symbol
_atom_site_fract_x
_atom_site_fract_y
_atom_site_fract_z
_atom_site_U_iso_or_equiv
_atom_site_adp_type
_atom_site_occupancy
_atom_site_symmetry_multiplicity
_atom_site_calc_flag
_atom_site_refinement_flags
N1 N 0.1351(2) 0.0677(3) -0.09078(9) 0.0632(5) Uani 1 1 d .
N2 N 0.0641(2) -0.4576(3) 0.01035(9) 0.0650(5) Uani 1 1 d .
C8 C -0.0049(3) -0.0241(3) -0.10775(12) 0.0701(7) Uani 1 1 d .
H8 H -0.0848 0.0327 -0.1416 0.084 Uiso 1 1 calc R
C9 C -0.0370(3) -0.1986(3) -0.07764(11) 0.0647(6) Uani 1 1 d .
H9 H -0.1356 -0.2594 -0.0911 0.078 Uiso 1 1 calc R
C10 C 0.0821(2) -0.2809(3) -0.02662(10) 0.0555(6) Uani 1 1 d .
C11 C 0.2276(3) -0.1855(3) -0.00884(11) 0.0658(6) Uani 1 1 d .
H11A H 0.3099 -0.2383 0.0249 0.079 Uiso 1 1 calc R
C12 C 0.2482(3) -0.0121(3) -0.04184(11) 0.0664(7) Uani 1 1 d .
H12 H 0.3455 0.0522 -0.0293 0.080 Uiso 1 1 calc R
O1 O 0.4071(2) -0.5758(2) -0.08315(8) 0.0811(6) Uani 1 1 d .
O2 O 0.17086(18) -0.6058(2) -0.15525(8) 0.0736(5) Uani 1 1 d .
H2A H 0.1723 -0.7124 -0.1351 0.110 Uiso 1 1 d R
O3 O 0.57441(19) -0.2628(3) -0.09050(10) 0.0973(7) Uani 1 1 d .
H3A H 0.5424 -0.4052 -0.0785 0.146 Uiso 1 1 d R
C1 C 0.3045(2) -0.5132(3) -0.13188(10) 0.0590(6) Uani 1 1 d .
C2 C 0.3220(2) -0.3260(3) -0.16772(10) 0.0541(5) Uani 1 1 d .
C3 C 0.4571(2) -0.2093(3) -0.14543(12) 0.0647(6) Uani 1 1 d .
C4 C 0.4735(3) -0.0333(4) -0.17895(16) 0.0810(8) Uani 1 1 d .
H4 H 0.5640 0.0438 -0.1640 0.097 Uiso 1 1 calc R
C5 C 0.3577(4) 0.0279(4) -0.23388(15) 0.0875(8) Uani 1 1 d .
H5 H 0.3701 0.1463 -0.2560 0.105 Uiso 1 1 calc R
C6 C 0.2214(4) -0.0846(4) -0.25707(13) 0.0847(8) Uani 1 1 d .
H6 H 0.1428 -0.0426 -0.2945 0.102 Uiso 1 1 calc R
C7 C 0.2051(3) -0.2584(3) -0.22370(11) 0.0671(6) Uani 1 1 d .
H7 H 0.1137 -0.3337 -0.2387 0.081 Uiso 1 1 calc R

loop_
_atom_site_aniso_label
_atom_site_aniso_U_11
_atom_site_aniso_U_22
_atom_site_aniso_U_33
_atom_site_aniso_U_23
_atom_site_aniso_U_13
_atom_site_aniso_U_12
N1 0.0682(12) 0.0516(11) 0.0771(11) -0.0026(8) 0.0318(9) -0.0082(8)
N2 0.0624(12) 0.0591(12) 0.0739(11) 0.0077(8) 0.0170(9) -0.0084(8)
C8 0.0624(14) 0.0682(15) 0.0803(14) 0.0165(11) 0.0178(11) -0.0010(11)
C9 0.0566(13) 0.0627(13) 0.0776(13) 0.0058(10) 0.0210(10) -0.0091(10)
C10 0.0575(12) 0.0512(12) 0.0625(11) -0.0004(9) 0.0235(9) -0.0046(9)
C11 0.0591(13) 0.0643(14) 0.0731(13) 0.0032(10) 0.0137(10) -0.0063(10)
C12 0.0641(14) 0.0590(15) 0.0788(14) -0.0040(11) 0.0222(12) -0.0126(10)
O1 0.0750(12) 0.0680(11) 0.0898(11) 0.0133(8) -0.0022(9) -0.0034(8)
O2 0.0650(10) 0.0593(10) 0.0920(11) 0.0097(7) 0.0093(8) -0.0160(7)
O3 0.0556(11) 0.0945(14) 0.1289(15) 0.0018(10) -0.0045(10) -0.0178(8)
C1 0.0571(13) 0.0522(13) 0.0681(13) -0.0045(9) 0.0157(10) -0.0031(9)
C2 0.0522(12) 0.0498(11) 0.0641(11) -0.0061(9) 0.0212(9) -0.0050(8)
C3 0.0505(13) 0.0611(14) 0.0858(14) -0.0091(11) 0.0223(10) -0.0059(9)
C4 0.0735(17) 0.0637(15) 0.117(2) -0.0102(14) 0.0446(15) -0.0190(12)
C5 0.109(2) 0.0648(16) 0.1051(18) 0.0125(14) 0.0578(17) -0.0047(15)
C6 0.099(2) 0.0761(17) 0.0812(15) 0.0173(13) 0.0253(14) 0.0035(14)
C7 0.0686(15) 0.0674(14) 0.0654(12) 0.0007(10) 0.0157(10) -0.0073(10)

loop_
_atom_type_symbol
_atom_type_description
_atom_type_scat_dispersion_real
_atom_type_scat_dispersion_imag
_atom_type_scat_source
C C 0.0033 0.0016 'International Tables Vol C Tables 4.2.6.8 and 6.1.1.4'
H H 0.0000 0.0000 'International Tables Vol C Tables 4.2.6.8 and 6.1.1.4'
N N 0.0061 0.0033 'International Tables Vol C Tables 4.2.6.8 and 6.1.1.4'
O O 0.0106 0.0060 'International Tables Vol C Tables 4.2.6.8 and 6.1.1.4'

loop_
_geom_angle_atom_site_label_1
_geom_angle_atom_site_label_2
_geom_angle_atom_site_label_3
_geom_angle
_geom_angle_site_symmetry_1
C12 N1 C8 118.26(19) .
N2 N2 C10 114.3(2) 3_545
N1 C8 C9 123.3(2) .
N1 C8 H8 118.3 .
C9 C8 H8 118.3 .
C8 C9 C10 118.0(2) .
C8 C9 H9 121.0 .
C10 C9 H9 121.0 .
C9 C10 C11 118.8(2) .
C9 C10 N2 124.06(18) .
C11 C10 N2 117.14(18) .
C12 C11 C10 118.9(2) .
C12 C11 H11A 120.5 .
C10 C11 H11A 120.5 .
N1 C12 C11 122.7(2) .
N1 C12 H12 118.6 .
C11 C12 H12 118.6 .
C1 O2 H2A 109.4 .
C3 O3 H3A 103.8 .
O1 C1 O2 122.58(19) .
O1 C1 C2 122.60(18) .
O2 C1 C2 114.81(17) .
C3 C2 C7 118.1(2) .
C3 C2 C1 120.07(19) .
C7 C2 C1 121.83(18) .
O3 C3 C4 118.3(2) .
O3 C3 C2 121.6(2) .
C4 C3 C2 120.1(2) .
C5 C4 C3 120.4(2) .
C5 C4 H4 119.8 .
C3 C4 H4 119.8 .
C4 C5 C6 120.9(2) .
C4 C5 H5 119.6 .
C6 C5 H5 119.6 .
C7 C6 C5 118.7(3) .
C7 C6 H6 120.7 .
C5 C6 H6 120.7 .
C6 C7 C2 121.9(2) .
C6 C7 H7 119.1 .
C2 C7 H7 119.1 .

loop_
_geom_bond_atom_site_label_1
_geom_bond_atom_site_label_2
_geom_bond_distance
_geom_bond_site_symmetry_2
N1 C12 1.325(3) .
N1 C8 1.334(3) .
N2 N2 1.233(3) 3_545
N2 C10 1.427(3) .
C8 C9 1.377(3) .
C8 H8 0.9300 .
C9 C10 1.385(3) .
C9 H9 0.9300 .
C10 C11 1.387(3) .
C11 C12 1.372(3) .
C11 H11A 0.9300 .
C12 H12 0.9300 .
O1 C1 1.229(2) .
O2 C1 1.303(2) .
O2 H2A 0.8201 .
O3 C3 1.358(3) .
O3 H3A 1.0408 .
C1 C2 1.474(3) .
C2 C3 1.395(3) .
C2 C7 1.398(3) .
C3 C4 1.384(3) .
C4 C5 1.366(4) .
C4 H4 0.9300 .
C5 C6 1.389(4) .
C5 H5 0.9300 .
C6 C7 1.370(3) .
C6 H6 0.9300 .
C7 H7 0.9300 .
